data_2018868
loop_
_publ_author_name
'Schelbach, R.'
'Jones, P.G.'
'Sheldrick, G.M.'
'Erdbruegger, C.F.'
'Schwarzmann, E.'

_publ_section_title
;
 Tetrachlorophosphonium(V) tetrachloroaurate(III)
;
_journal_name_full 'Acta Crystallographica C (39,1983-)'
_journal_page_first 1857
_journal_page_last 1859
_journal_volume 43
_journal_year 1987
_chemical_formula_sum 'Au Cl8 P'
_chemical_name_systematic '(P Cl4) (Au Cl4)'
_space_group_IT_number 74
_symmetry_space_group_name_Hall '-I 2b 2'
_symmetry_space_group_name_H-M 'I m m a'
_cell_angle_alpha 90
_cell_angle_beta 90
_cell_angle_gamma 90
_cell_formula_units_Z 8
_cell_length_a 15.734
_cell_length_b 12.433
_cell_length_c 11.646
_cell_volume 2278.200
_citation_journal_id_ASTM ACSCEE
_cod_data_source_file gold_150.cif
_cod_data_source_block Au1Cl8P1
_cod_original_cell_volume 2278.2
_cod_original_formula_sum 'Au1 Cl8 P1'
_cod_database_code 2018868

loop_
_symmetry_equiv_pos_as_xyz
x,y,z
-x,-y+1/2,z
x,-y,-z
-x,y+1/2,-z
-x,-y,-z
x,y-1/2,-z
-x,y,z
x,-y-1/2,z
x+1/2,y+1/2,z+1/2
-x+1/2,-y+1,z+1/2
x+1/2,-y+1/2,-z+1/2
-x+1/2,y+1,-z+1/2
-x+1/2,-y+1/2,-z+1/2
x+1/2,y,-z+1/2
-x+1/2,y+1/2,z+1/2
x+1/2,-y,z+1/2

loop_
_atom_site_label
_atom_site_type_symbol
_atom_site_fract_x
_atom_site_fract_y
_atom_site_fract_z
_atom_site_occupancy
_atom_site_U_iso_or_equiv
Cl5 Cl-1 0.1443 0.25 0.8279 1 0.0
Cl1 Cl-1 0.3233 0.5969 0.0854 1 0.0
Cl4 Cl-1 0 0.0672 0.3149 1 0.0
Au2 Au+3 0 0.25 0.8288 1 0.0
Cl7 Cl-1 0 0.25 1.0243 1 0.0
Au1 Au+3 0 0.25 0.3169 1 0.0
Cl2 Cl-1 0.1804 0.4208 0.1048 1 0.0
Cl6 Cl-1 0 0.25 0.6319 1 0.0
P1 P+5 0.2519 0.5 0 1 0.0
Cl3 Cl-1 0.1445 0.25 0.3171 1 0.0
